data_7200441
loop_
_publ_author_name
'Harada, Jun'
'Harakawa, Mayuko'
'Ogawa, Keiichiro'

_publ_section_title
;
 Crystalline-state conformational change of \b-nitrostyrenes and its
 freezing at low temperature
;
_journal_issue 4
_journal_name_full CrystEngComm
_journal_page_first 638
_journal_paper_doi 10.1039/b815869j
_journal_volume 11
_journal_year 2009
_chemical_formula_sum 'C9 H9 N O3'
_chemical_formula_weight 179.17
_chemical_melting_point 362.15
_chemical_name_common 4-Methoxy-beta-nitrostyrene
_chemical_name_systematic
;
4-Methoxy-\b-nitrostyrene
;
_space_group_IT_number 2
_symmetry_cell_setting triclinic
_symmetry_space_group_name_Hall '-P 1'
_symmetry_space_group_name_H-M 'P -1'
_atom_sites_solution_hydrogens geom
_atom_sites_solution_primary direct
_atom_sites_solution_secondary difmap
_audit_creation_method SHELXL-97
_cell_angle_alpha 103.447(2)
_cell_angle_beta 90.696(2)
_cell_angle_gamma 95.572(2)
_cell_formula_units_Z 2
_cell_length_a 5.8529(6)
_cell_length_b 8.6855(8)
_cell_length_c 9.0724(9)
_cell_measurement_reflns_used 2231
_cell_measurement_temperature 300
_cell_measurement_theta_max 29.9
_cell_measurement_theta_min 2.3
_cell_volume 446.15(8)
_computing_cell_refinement 'SAINT (Bruker, 1998)'
_computing_data_collection 'SMART (Bruker, 1998)'
_computing_data_reduction SAINT
_computing_molecular_graphics 'SHELXTL (Sheldrick, 2008)'
_computing_publication_material SHELXTL
_computing_structure_refinement 'SHELXL-97 (Sheldrick, 2008)'
_computing_structure_solution 'SHELXS-97 (Sheldrick, 2008)'
_diffrn_ambient_temperature 300
_diffrn_detector_area_resol_mean 8.192
_diffrn_measured_fraction_theta_full 0.995
_diffrn_measured_fraction_theta_max 0.995
_diffrn_measurement_device_type 'Bruker SMART 1000 CCD diffractometer'
_diffrn_measurement_method \w_scan
_diffrn_radiation_monochromator graphite
_diffrn_radiation_source 'fine-focus sealed tube'
_diffrn_radiation_type MoK\a
_diffrn_radiation_wavelength 0.71073
_diffrn_reflns_av_R_equivalents 0.0181
_diffrn_reflns_av_sigmaI/netI 0.0190
_diffrn_reflns_limit_h_max 8
_diffrn_reflns_limit_h_min -8
_diffrn_reflns_limit_k_max 12
_diffrn_reflns_limit_k_min -12
_diffrn_reflns_limit_l_max 12
_diffrn_reflns_limit_l_min -12
_diffrn_reflns_number 6964
_diffrn_reflns_theta_full 30.02
_diffrn_reflns_theta_max 30.02
_diffrn_reflns_theta_min 2.31
_diffrn_standards_decay_% 0
_exptl_absorpt_coefficient_mu 0.101
_exptl_absorpt_correction_T_max 0.9702
_exptl_absorpt_correction_T_min 0.9663
_exptl_absorpt_correction_type multi-scan
_exptl_absorpt_process_details 'SADABS (Sheldrick, 2002)'
_exptl_crystal_colour yellow
_exptl_crystal_density_diffrn 1.334
_exptl_crystal_density_method 'not measured'
_exptl_crystal_description block
_exptl_crystal_F_000 188
_exptl_crystal_size_max 0.34
_exptl_crystal_size_mid 0.30
_exptl_crystal_size_min 0.30
_refine_diff_density_max 0.159
_refine_diff_density_min -0.327
_refine_diff_density_rms 0.042
_refine_ls_extinction_coef 0.20(3)
_refine_ls_extinction_expression Fc^*^=kFc[1+0.001xFc^2^\l^3^/sin(2\q)]^-1/4^
_refine_ls_extinction_method SHELXL
_refine_ls_goodness_of_fit_ref 1.063
_refine_ls_hydrogen_treatment constr
_refine_ls_matrix_type full
_refine_ls_number_parameters 149
_refine_ls_number_reflns 2597
_refine_ls_number_restraints 13
_refine_ls_restrained_S_all 1.063
_refine_ls_R_factor_all 0.0861
_refine_ls_R_factor_gt 0.0600
_refine_ls_shift/su_max 0.000
_refine_ls_shift/su_mean 0.000
_refine_ls_structure_factor_coef Fsqd
_refine_ls_weighting_details 'calc w=1/[\s^2^(Fo^2^)+(0.1074P)^2^+0.0493P] where P=(Fo^2^+2Fc^2^)/3'
_refine_ls_weighting_scheme calc
_refine_ls_wR_factor_gt 0.1898
_refine_ls_wR_factor_ref 0.2189
_reflns_number_gt 1634
_reflns_number_total 2597
_reflns_threshold_expression >2sigma(I)
_cod_data_source_file b815869j.txt
_cod_data_source_block omert
_cod_depositor_comments
;
The following automatic conversions were performed:

'_chemical_melting_point' value '89_C' was changed to '362.15' - it
was converted from degrees Celsius(C) to Kelvins(K).

Automatic conversion script
Id: cif_fix_values 1646 2011-03-28 12:23:43Z adriana 
;
_cod_original_sg_symbol_H-M P_-1
_cod_database_code 7200441

loop_
_symmetry_equiv_pos_as_xyz
'x, y, z'
'-x, -y, -z'

loop_
_atom_site_label
_atom_site_type_symbol
_atom_site_fract_x
_atom_site_fract_y
_atom_site_fract_z
_atom_site_U_iso_or_equiv
_atom_site_adp_type
_atom_site_occupancy
_atom_site_symmetry_multiplicity
_atom_site_calc_flag
_atom_site_refinement_flags
_atom_site_disorder_assembly
_atom_site_disorder_group
N1A N 0.3231(4) 0.4019(4) 0.6261(3) 0.0675(7) Uani 0.85 1 d PD A 1
O1A O 0.4970(4) 0.3760(3) 0.6850(2) 0.0981(7) Uani 0.85 1 d PD A 1
O2A O 0.2694(4) 0.3388(3) 0.4941(2) 0.1095(8) Uani 0.85 1 d PD A 1
O3A O -0.3272(2) 1.00345(18) 1.21624(16) 0.0741(4) Uani 0.85 1 d PD A 1
C1A C 0.0698(3) 0.6893(2) 0.94514(19) 0.0519(5) Uani 0.85 1 d PD A 1
C2A C 0.1381(4) 0.7539(3) 1.0946(2) 0.0622(5) Uani 0.85 1 d P A 1
H2A H 0.2730 0.7265 1.1324 0.075 Uiso 0.85 1 calc PR A 1
C3A C 0.0091(4) 0.8593(3) 1.1898(2) 0.0632(5) Uani 0.85 1 d P A 1
H3A H 0.0572 0.9015 1.2905 0.076 Uiso 0.85 1 calc PR A 1
C4A C -0.1907(3) 0.9011(2) 1.1341(2) 0.0545(4) Uani 0.85 1 d PD A 1
C5A C -0.2616(3) 0.8372(2) 0.9838(2) 0.0620(5) Uani 0.85 1 d P A 1
H5A H -0.3960 0.8652 0.9460 0.074 Uiso 0.85 1 calc PR A 1
C6A C -0.1332(3) 0.7327(2) 0.8911(2) 0.0604(5) Uani 0.85 1 d P A 1
H6A H -0.1823 0.6901 0.7907 0.072 Uiso 0.85 1 calc PR A 1
C7A C 0.2122(3) 0.5806(2) 0.8506(2) 0.0589(5) Uani 0.85 1 d PD A 1
H7A H 0.3444 0.5585 0.8962 0.071 Uiso 0.85 1 calc PR A 1
C8A C 0.1711(3) 0.5106(2) 0.7067(2) 0.0662(5) Uani 0.85 1 d PD A 1
H8A H 0.0426 0.5316 0.6563 0.079 Uiso 0.85 1 calc PR A 1
C9A C -0.2650(5) 1.0719(3) 1.3734(3) 0.0871(8) Uani 0.85 1 d PD A 1
H91A H -0.2604 0.9886 1.4265 0.131 Uiso 0.85 1 calc PR A 1
H92A H -0.3765 1.1415 1.4174 0.131 Uiso 0.85 1 calc PR A 1
H93A H -0.1164 1.1313 1.3813 0.131 Uiso 0.85 1 calc PR A 1
N1B N 0.345(3) 0.421(4) 0.625(2) 0.0939(14) Uiso 0.15 1 d PD B 2
O1B O 0.543(2) 0.3846(18) 0.6323(15) 0.0939(14) Uiso 0.15 1 d PD B 2
O2B O 0.202(2) 0.3583(17) 0.5226(17) 0.0939(14) Uiso 0.15 1 d PD B 2
O3B O -0.1367(16) 0.9900(11) 1.3312(9) 0.0939(14) Uiso 0.15 1 d PD B 2
C1B C 0.025(3) 0.6908(18) 0.9263(14) 0.0939(14) Uiso 0.15 1 d PGD B 2
C2B C 0.163(2) 0.7198(17) 1.0574(19) 0.0939(14) Uiso 0.15 1 d PG B 2
H2B H 0.2984 0.6718 1.0567 0.113 Uiso 0.15 1 calc PR B 2
C3B C 0.099(2) 0.8204(16) 1.1897(13) 0.0939(14) Uiso 0.15 1 d PG B 2
H3B H 0.1912 0.8398 1.2775 0.113 Uiso 0.15 1 calc PR B 2
C4B C -0.104(3) 0.8920(13) 1.1908(12) 0.0939(14) Uiso 0.15 1 d PGD B 2
C5B C -0.2420(19) 0.8631(16) 1.0597(17) 0.0939(14) Uiso 0.15 1 d PG B 2
H5B H -0.3775 0.9110 1.0604 0.113 Uiso 0.15 1 calc PR B 2
C6B C -0.178(3) 0.762(2) 0.9274(12) 0.0939(14) Uiso 0.15 1 d PG B 2
H6B H -0.2703 0.7431 0.8396 0.113 Uiso 0.15 1 calc PR B 2
C7B C 0.099(3) 0.5782(16) 0.7943(15) 0.0939(14) Uiso 0.15 1 d PD B 2
H7B H -0.0059 0.5484 0.7125 0.113 Uiso 0.15 1 calc PR B 2
C8B C 0.294(2) 0.5125(18) 0.7739(17) 0.0939(14) Uiso 0.15 1 d PD B 2
H8B H 0.3980 0.5247 0.8550 0.113 Uiso 0.15 1 calc PR B 2
C9B C -0.342(3) 1.065(3) 1.332(3) 0.0939(14) Uiso 0.15 1 d PD B 2
H91B H -0.3057 1.1784 1.3607 0.141 Uiso 0.15 1 calc PR B 2
H92B H -0.4443 1.0319 1.4030 0.141 Uiso 0.15 1 calc PR B 2
H93B H -0.4139 1.0353 1.2323 0.141 Uiso 0.15 1 calc PR B 2

loop_
_atom_site_aniso_label
_atom_site_aniso_U_11
_atom_site_aniso_U_22
_atom_site_aniso_U_33
_atom_site_aniso_U_23
_atom_site_aniso_U_13
_atom_site_aniso_U_12
N1A 0.0754(12) 0.0636(13) 0.0650(9) 0.0121(8) 0.0073(8) 0.0214(11)
O1A 0.0901(13) 0.1220(15) 0.0891(14) 0.0233(12) 0.0022(9) 0.0495(11)
O2A 0.1167(18) 0.1341(17) 0.0696(11) -0.0090(10) -0.0060(10) 0.0548(13)
O3A 0.0722(9) 0.0752(9) 0.0717(9) 0.0042(7) 0.0109(6) 0.0225(7)
C1A 0.0509(9) 0.0511(8) 0.0568(9) 0.0181(7) 0.0043(7) 0.0064(7)
C2A 0.0567(9) 0.0730(12) 0.0598(12) 0.0185(9) -0.0022(7) 0.0140(8)
C3A 0.0637(11) 0.0698(11) 0.0557(9) 0.0133(8) -0.0027(7) 0.0095(8)
C4A 0.0520(8) 0.0537(9) 0.0582(9) 0.0131(7) 0.0055(7) 0.0070(7)
C5A 0.0538(9) 0.0683(11) 0.0623(10) 0.0089(8) -0.0016(7) 0.0140(8)
C6A 0.0562(10) 0.0655(11) 0.0580(10) 0.0107(8) -0.0034(7) 0.0095(8)
C7A 0.0547(9) 0.0614(10) 0.0637(10) 0.0191(8) 0.0027(7) 0.0105(7)
C8A 0.0654(11) 0.0688(11) 0.0661(11) 0.0132(8) 0.0009(8) 0.0219(8)
C9A 0.1012(19) 0.0822(15) 0.0710(16) -0.0027(12) 0.0156(12) 0.0237(15)

loop_
_atom_type_symbol
_atom_type_description
_atom_type_scat_dispersion_real
_atom_type_scat_dispersion_imag
_atom_type_scat_source
C C 0.0033 0.0016 'International Tables Vol C Tables 4.2.6.8 and 6.1.1.4'
H H 0.0000 0.0000 'International Tables Vol C Tables 4.2.6.8 and 6.1.1.4'
N N 0.0061 0.0033 'International Tables Vol C Tables 4.2.6.8 and 6.1.1.4'
O O 0.0106 0.0060 'International Tables Vol C Tables 4.2.6.8 and 6.1.1.4'

loop_
_geom_angle_atom_site_label_1
_geom_angle_atom_site_label_2
_geom_angle_atom_site_label_3
_geom_angle
_geom_angle_site_symmetry_1
_geom_angle_site_symmetry_3
_geom_angle_publ_flag
O1A N1A O2A 121.4(2) . . ?
O1A N1A C8A 122.0(2) . . ?
O2A N1A C8A 116.6(2) . . ?
C4A O3A C9A 118.48(17) . . ?
C2A C1A C6A 118.22(16) . . ?
C2A C1A C7A 118.84(15) . . ?
C6A C1A C7A 122.94(16) . . ?
C1A C2A C3A 121.24(17) . . ?
C4A C3A C2A 119.64(17) . . ?
O3A C4A C3A 124.4(2) . . ?
O3A C4A C5A 115.76(18) . . ?
C3A C4A C5A 119.82(16) . . ?
C6A C5A C4A 119.99(16) . . ?
C5A C6A C1A 121.11(16) . . ?
C8A C7A C1A 125.99(17) . . ?
C7A C8A N1A 120.7(2) . . ?
O2B N1B O1B 124.5(17) . . ?
O2B N1B C8B 125.5(17) . . ?
O1B N1B C8B 107.7(13) . . ?
C4B O3B C9B 111.8(13) . . ?
C2B C1B C6B 120.0 . . ?
C2B C1B C7B 116.5(14) . . ?
C6B C1B C7B 123.5(14) . . ?
C1B C2B C3B 120.0 . . ?
C4B C3B C2B 120.0 . . ?
O3B C4B C5B 128.2(13) . . ?
O3B C4B C3B 111.7(13) . . ?
C5B C4B C3B 120.0 . . ?
C6B C5B C4B 120.0 . . ?
C5B C6B C1B 120.0 . . ?
C8B C7B C1B 129.6(16) . . ?
C7B C8B N1B 120.0(14) . . ?

loop_
_geom_bond_atom_site_label_1
_geom_bond_atom_site_label_2
_geom_bond_distance
_geom_bond_site_symmetry_2
_geom_bond_publ_flag
N1A O1A 1.208(3) . ?
N1A O2A 1.219(3) . ?
N1A C8A 1.440(3) . ?
O3A C4A 1.352(2) . ?
O3A C9A 1.439(3) . ?
C1A C2A 1.379(2) . ?
C1A C6A 1.397(2) . ?
C1A C7A 1.454(2) . ?
C2A C3A 1.392(3) . ?
C3A C4A 1.381(3) . ?
C4A C5A 1.388(3) . ?
C5A C6A 1.375(2) . ?
C7A C8A 1.314(2) . ?
N1B O2B 1.233(10) . ?
N1B O1B 1.233(10) . ?
N1B C8B 1.447(10) . ?
O3B C4B 1.384(8) . ?
O3B C9B 1.419(9) . ?
C1B C2B 1.3900 . ?
C1B C6B 1.3900 . ?
C1B C7B 1.460(9) . ?
C2B C3B 1.3900 . ?
C3B C4B 1.3900 . ?
C4B C5B 1.3900 . ?
C5B C6B 1.3900 . ?
C7B C8B 1.318(9) . ?

loop_
_geom_torsion_atom_site_label_1
_geom_torsion_atom_site_label_2
_geom_torsion_atom_site_label_3
_geom_torsion_atom_site_label_4
_geom_torsion
_geom_torsion_site_symmetry_1
_geom_torsion_site_symmetry_2
_geom_torsion_site_symmetry_3
_geom_torsion_site_symmetry_4
_geom_torsion_publ_flag
C6A C1A C2A C3A 0.1(3) . . . . ?
C7A C1A C2A C3A 179.59(19) . . . . ?
C1A C2A C3A C4A -0.3(3) . . . . ?
C9A O3A C4A C3A -1.4(3) . . . . ?
C9A O3A C4A C5A 179.08(19) . . . . ?
C2A C3A C4A O3A -179.29(18) . . . . ?
C2A C3A C4A C5A 0.2(3) . . . . ?
O3A C4A C5A C6A 179.62(17) . . . . ?
C3A C4A C5A C6A 0.1(3) . . . . ?
C4A C5A C6A C1A -0.3(3) . . . . ?
C2A C1A C6A C5A 0.1(3) . . . . ?
C7A C1A C6A C5A -179.28(19) . . . . ?
C2A C1A C7A C8A -179.47(18) . . . . ?
C6A C1A C7A C8A 0.0(3) . . . . ?
C1A C7A C8A N1A -178.5(3) . . . . ?
O1A N1A C8A C7A -3.1(5) . . . . ?
O2A N1A C8A C7A 178.0(3) . . . . ?
C6B C1B C2B C3B 0.0 . . . . ?
C7B C1B C2B C3B -177.3(16) . . . . ?
C1B C2B C3B C4B 0.0 . . . . ?
C9B O3B C4B C5B 0.4(18) . . . . ?
C9B O3B C4B C3B 179.2(12) . . . . ?
C2B C3B C4B O3B -178.9(12) . . . . ?
C2B C3B C4B C5B 0.0 . . . . ?
O3B C4B C5B C6B 178.7(14) . . . . ?
C3B C4B C5B C6B 0.0 . . . . ?
C4B C5B C6B C1B 0.0 . . . . ?
C2B C1B C6B C5B 0.0 . . . . ?
C7B C1B C6B C5B 177.1(17) . . . . ?
C2B C1B C7B C8B -9(2) . . . . ?
C6B C1B C7B C8B 173.7(14) . . . . ?
C1B C7B C8B N1B -171(2) . . . . ?
O2B N1B C8B C7B -22(5) . . . . ?
O1B N1B C8B C7B 174(2) . . . . ?
